data_4034247
loop_
_publ_author_name
'Khaidarov, Adel R.'
'Rostovskii, Nikolai V.'
'Zolotarev, Andrey A.'
'Khlebnikov, Alexander F.'
'Novikov, Mikhail S.'

_publ_section_title
;
 Synthesis of 1-(2-Aminovinyl)indoles and 1,3'-Biindoles by Reaction of
 2,2-Diaryl-Substituted 2 H-Azirines with \a-Imino Rh(II) Carbenoids.
;
_journal_issue 7
_journal_name_full 'The Journal of organic chemistry'
_journal_page_first 3743
_journal_page_last 3753
_journal_paper_doi 10.1021/acs.joc.8b03205
_journal_volume 84
_journal_year 2019
_chemical_formula_moiety 'C36 H27 F3 N2 O2 S'
_chemical_formula_sum 'C36 H27 F3 N2 O2 S'
_chemical_formula_weight 608.65
_space_group_crystal_system hexagonal
_space_group_IT_number 179
_space_group_name_Hall 'P 65 2 (0 0 1)'
_space_group_name_H-M_alt 'P 65 2 2'
_atom_sites_solution_hydrogens mixed
_audit_creation_date 2017-02-15
_audit_creation_method
;
Olex2 1.2
(compiled 2017.01.04 svn.r3372 for OlexSys, GUI svn.r5292)
;
_cell_angle_alpha 90
_cell_angle_beta 90
_cell_angle_gamma 120
_cell_formula_units_Z 12
_cell_length_a 17.6547(3)
_cell_length_b 17.6547(3)
_cell_length_c 42.2964(7)
_cell_measurement_reflns_used 22341
_cell_measurement_temperature 100(2)
_cell_measurement_theta_max 27.7370
_cell_measurement_theta_min 3.5430
_cell_volume 11417.1(3)
_computing_cell_refinement
;
CrysAlisPro, Agilent Technologies,
Version 1.171.37.35 (release 13-08-2014 CrysAlis171 .NET)
(compiled Aug 13 2014,18:06:01)
;
_computing_data_collection
;
CrysAlisPro, Agilent Technologies,
Version 1.171.37.35 (release 13-08-2014 CrysAlis171 .NET)
(compiled Aug 13 2014,18:06:01)
;
_computing_data_reduction
;
CrysAlisPro, Agilent Technologies,
Version 1.171.37.35 (release 13-08-2014 CrysAlis171 .NET)
(compiled Aug 13 2014,18:06:01)
;
_computing_molecular_graphics 'Olex2 (Dolomanov et al., 2009)'
_computing_publication_material 'Olex2 (Dolomanov et al., 2009)'
_computing_structure_refinement 'ShelXL (Sheldrick, 2015)'
_computing_structure_solution 'SHELXT 2014/4 (Sheldrick, 2014)'
_diffrn_ambient_temperature 100(2)
_diffrn_detector 'CCD plate'
_diffrn_detector_area_resol_mean 10.3829
_diffrn_detector_type Atlas
_diffrn_measured_fraction_theta_full 0.996
_diffrn_measured_fraction_theta_max 0.996
_diffrn_measurement_details
;
#__ type_ start__ end____ width___ exp.time_
  1 omega    6.00   80.10   0.3000   30.0000
omega____ theta____ kappa____ phi______ frames
    -       12.7157   38.0000   90.0000 247

#__ type_ start__ end____ width___ exp.time_
  2 omega   39.00   86.10   0.3000   30.0000
omega____ theta____ kappa____ phi______ frames
    -       12.7157  178.0000  -60.0000 157

#__ type_ start__ end____ width___ exp.time_
  3 omega  -39.00   31.20   0.3000   30.0000
omega____ theta____ kappa____ phi______ frames
    -       12.7157  -77.0000   60.0000 234

#__ type_ start__ end____ width___ exp.time_
  4 omega   -9.00   70.20   0.3000   30.0000
omega____ theta____ kappa____ phi______ frames
    -       12.7157   19.0000  -90.0000 264
;
_diffrn_measurement_device 'four-circle diffractometer'
_diffrn_measurement_device_type 'SuperNova, Dual, Cu at zero, Atlas'
_diffrn_measurement_method '\w scans'
_diffrn_orient_matrix_UB_11 0.0434757000
_diffrn_orient_matrix_UB_12 0.0077667000
_diffrn_orient_matrix_UB_13 -0.0004900000
_diffrn_orient_matrix_UB_21 -0.0089953000
_diffrn_orient_matrix_UB_22 -0.0225486000
_diffrn_orient_matrix_UB_23 -0.0146287000
_diffrn_orient_matrix_UB_31 0.0134399000
_diffrn_orient_matrix_UB_32 0.0397748000
_diffrn_orient_matrix_UB_33 -0.0081945000
_diffrn_radiation_monochromator mirror
_diffrn_radiation_probe x-ray
_diffrn_radiation_type MoK\a
_diffrn_radiation_wavelength 0.71073
_diffrn_reflns_av_R_equivalents 0.0548
_diffrn_reflns_av_unetI/netI 0.0279
_diffrn_reflns_Laue_measured_fraction_full 0.996
_diffrn_reflns_Laue_measured_fraction_max 0.996
_diffrn_reflns_limit_h_max 22
_diffrn_reflns_limit_h_min -22
_diffrn_reflns_limit_k_max 22
_diffrn_reflns_limit_k_min -22
_diffrn_reflns_limit_l_max 54
_diffrn_reflns_limit_l_min -54
_diffrn_reflns_number 83686
_diffrn_reflns_point_group_measured_fraction_full 0.997
_diffrn_reflns_point_group_measured_fraction_max 0.998
_diffrn_reflns_theta_full 25.242
_diffrn_reflns_theta_max 27.500
_diffrn_reflns_theta_min 3.336
_diffrn_source 'SuperNova (Mo) X-ray Source'
_exptl_absorpt_coefficient_mu 0.128
_exptl_absorpt_correction_T_max 1.00000
_exptl_absorpt_correction_T_min 0.69106
_exptl_absorpt_correction_type multi-scan
_exptl_absorpt_process_details
;
CrysAlisPro, Agilent Technologies,
Version 1.171.37.35 (release 13-08-2014 CrysAlis171 .NET)
(compiled Aug 13 2014,18:06:01)
Empirical absorption correction using spherical harmonics,
 implemented in SCALE3 ABSPACK scaling algorithm.
;
_exptl_crystal_colour colourless
_exptl_crystal_density_diffrn 1.062
_exptl_crystal_description
;
;
_exptl_crystal_F_000 3792
_exptl_crystal_size_max 0.20
_exptl_crystal_size_mid 0.17
_exptl_crystal_size_min 0.12
_refine_diff_density_max 0.227
_refine_diff_density_min -0.261
_refine_diff_density_rms 0.031
_refine_ls_abs_structure_details
;
 Flack x determined using 3015 quotients [(I+)-(I-)]/[(I+)+(I-)]
 (Parsons, Flack and Wagner, Acta Cryst. B69 (2013) 249-259).
;
_refine_ls_abs_structure_Flack -0.05(2)
_refine_ls_extinction_method none
_refine_ls_goodness_of_fit_ref 1.030
_refine_ls_hydrogen_treatment constr
_refine_ls_matrix_type full
_refine_ls_number_parameters 398
_refine_ls_number_reflns 8740
_refine_ls_number_restraints 0
_refine_ls_restrained_S_all 1.030
_refine_ls_R_factor_all 0.0407
_refine_ls_R_factor_gt 0.0345
_refine_ls_shift/su_max 0.001
_refine_ls_shift/su_mean 0.000
_refine_ls_structure_factor_coef Fsqd
_refine_ls_weighting_details 'w=1/[\s^2^(Fo^2^)+(0.0441P)^2^+1.9196P] where P=(Fo^2^+2Fc^2^)/3'
_refine_ls_weighting_scheme calc
_refine_ls_wR_factor_gt 0.0834
_refine_ls_wR_factor_ref 0.0866
_reflns_Friedel_coverage 0.723
_reflns_Friedel_fraction_full 1.000
_reflns_Friedel_fraction_max 1.000
_reflns_number_gt 7854
_reflns_number_total 8740
_reflns_threshold_expression 'I > 2\s(I)'
_cod_data_source_file jo8b03205_si_002.cif
_cod_data_source_block rnv_31_sq
_cod_original_cell_volume 11417.1(4)
_cod_database_code 4034247
_shelx_shelxl_version_number 2016/6
_chemical_oxdiff_formula 'C36 H27 F3 N2 O2 S'
_shelx_space_group_comment
;
The symmetry employed for this shelxl refinement is uniquely defined
by the following loop, which should always be used as a source of
symmetry information in preference to the above space-group names.
They are only intended as comments.
;
_reflns_odcompleteness_completeness 99.53
_reflns_odcompleteness_iscentric 1
_reflns_odcompleteness_theta 27.04
_olex2_refinement_description
;
1. Fixed Uiso
 At 1.2 times of:
  All C(H) groups, All N(H) groups
 At 1.5 times of:
  All C(H,H,H) groups
2.a Riding coordinates:
 N2(H2)
2.b Aromatic/amide H refined with riding coordinates:
 C4(H4), C5(H5), C6(H6), C7(H7), C10(H10), C12(H12), C13(H13), C16(H16),
 C17(H17), C19(H19), C20(H20), C22(H22), C23(H23), C26(H26), C27(H27), C28(H28),
  C29(H29), C30(H30), C32(H32), C33(H33), C34(H34), C35(H35), C36(H36)
2.c Idealised Me refined as rotating group:
 C24(H24A,H24B,H24C)
;
_olex2_submission_special_instructions 'No special instructions were received'

loop_
_space_group_symop_operation_xyz
'x, y, z'
'-y, x-y, z+2/3'
'-x+y, -x, z+1/3'
'-x, -y, z+1/2'
'y, -x+y, z+1/6'
'x-y, x, z+5/6'
'y, x, -z+2/3'
'x-y, -y, -z'
'-x, -x+y, -z+1/3'
'-y, -x, -z+1/6'
'-x+y, y, -z+1/2'
'x, x-y, -z+5/6'

loop_
_atom_site_label
_atom_site_type_symbol
_atom_site_fract_x
_atom_site_fract_y
_atom_site_fract_z
_atom_site_U_iso_or_equiv
_atom_site_adp_type
_atom_site_occupancy
_atom_site_site_symmetry_order
_atom_site_calc_flag
_atom_site_refinement_flags_posn
C1 C 0.78361(13) 0.23449(13) 0.44383(4) 0.0229(4) Uani 1 1 d .
C2 C 0.71855(13) 0.21884(12) 0.42270(4) 0.0234(4) Uani 1 1 d .
C3 C 0.64568(13) 0.21119(13) 0.44076(4) 0.0229(4) Uani 1 1 d .
C4 C 0.56127(14) 0.19379(13) 0.43320(5) 0.0265(4) Uani 1 1 d .
H4 H 0.541753 0.183886 0.411874 0.032 Uiso 1 1 calc R
C5 C 0.50679(14) 0.19119(14) 0.45704(5) 0.0301(5) Uani 1 1 d .
H5 H 0.449558 0.179580 0.451927 0.036 Uiso 1 1 calc R
C6 C 0.53415(14) 0.20533(14) 0.48870(5) 0.0295(5) Uani 1 1 d .
H6 H 0.495611 0.204178 0.504614 0.035 Uiso 1 1 calc R
C7 C 0.61631(13) 0.22091(13) 0.49704(5) 0.0253(4) Uani 1 1 d .
H7 H 0.635110 0.230544 0.518443 0.030 Uiso 1 1 calc R
C8 C 0.67072(13) 0.22201(12) 0.47295(4) 0.0220(4) Uani 1 1 d .
C9 C 0.80911(12) 0.26505(13) 0.50222(4) 0.0212(4) Uani 1 1 d .
C10 C 0.79694(12) 0.20673(12) 0.52469(4) 0.0210(4) Uani 1 1 d .
H10 H 0.827750 0.227527 0.544066 0.025 Uiso 1 1 calc R
C11 C 0.87077(13) 0.35936(13) 0.50459(4) 0.0225(4) Uani 1 1 d .
C12 C 0.85173(14) 0.41785(14) 0.48897(5) 0.0273(4) Uani 1 1 d .
H12 H 0.802267 0.395969 0.475433 0.033 Uiso 1 1 calc R
C13 C 0.90422(14) 0.50707(14) 0.49307(5) 0.0302(5) Uani 1 1 d .
H13 H 0.889776 0.546197 0.482924 0.036 Uiso 1 1 calc R
C14 C 0.97807(14) 0.53937(14) 0.51205(5) 0.0284(4) Uani 1 1 d .
C15 C 1.03565(16) 0.63593(15) 0.51568(6) 0.0385(5) Uani 1 1 d .
C16 C 0.99922(13) 0.48228(14) 0.52686(5) 0.0271(4) Uani 1 1 d .
H16 H 1.050266 0.504588 0.539596 0.032 Uiso 1 1 calc R
C17 C 0.94630(13) 0.39326(13) 0.52315(4) 0.0243(4) Uani 1 1 d .
H17 H 0.961305 0.354542 0.533291 0.029 Uiso 1 1 calc R
C18 C 0.60067(14) 0.07721(13) 0.55899(4) 0.0246(4) Uani 1 1 d .
C19 C 0.51756(14) 0.02320(14) 0.54694(5) 0.0303(5) Uani 1 1 d .
H19 H 0.505432 -0.026259 0.534401 0.036 Uiso 1 1 calc R
C20 C 0.45261(16) 0.04311(16) 0.55361(6) 0.0389(5) Uani 1 1 d .
H20 H 0.395311 0.006498 0.545579 0.047 Uiso 1 1 calc R
C21 C 0.46957(17) 0.11578(17) 0.57187(6) 0.0401(5) Uani 1 1 d .
C22 C 0.55378(17) 0.16856(15) 0.58372(5) 0.0362(5) Uani 1 1 d .
H22 H 0.566237 0.218134 0.596250 0.043 Uiso 1 1 calc R
C23 C 0.61901(15) 0.14965(14) 0.57748(4) 0.0288(4) Uani 1 1 d .
H23 H 0.676152 0.185752 0.585721 0.035 Uiso 1 1 calc R
C24 C 0.3980(2) 0.1361(2) 0.57898(8) 0.0607(8) Uani 1 1 d .
H24A H 0.386572 0.131014 0.601772 0.091 Uiso 1 1 calc GR
H24B H 0.344672 0.094774 0.567692 0.091 Uiso 1 1 calc GR
H24C H 0.416281 0.195847 0.572089 0.091 Uiso 1 1 calc GR
C25 C 0.87138(13) 0.24639(14) 0.43890(4) 0.0259(4) Uani 1 1 d .
C26 C 0.93081(14) 0.31160(17) 0.41897(5) 0.0393(6) Uani 1 1 d .
H26 H 0.915680 0.350556 0.409104 0.047 Uiso 1 1 calc R
C27 C 1.01219(16) 0.32013(19) 0.41341(6) 0.0501(7) Uani 1 1 d .
H27 H 1.052212 0.364498 0.399555 0.060 Uiso 1 1 calc R
C28 C 1.03521(16) 0.2649(2) 0.42778(6) 0.0486(7) Uani 1 1 d .
H28 H 1.090945 0.270971 0.423800 0.058 Uiso 1 1 calc R
C29 C 0.97766(16) 0.20064(17) 0.44797(6) 0.0406(5) Uani 1 1 d .
H29 H 0.994176 0.163107 0.458151 0.049 Uiso 1 1 calc R
C30 C 0.89550(14) 0.19049(15) 0.45352(5) 0.0313(5) Uani 1 1 d .
H30 H 0.855692 0.145570 0.467242 0.038 Uiso 1 1 calc R
C31 C 0.71792(13) 0.20324(13) 0.38826(4) 0.0261(4) Uani 1 1 d .
C32 C 0.67810(14) 0.23402(14) 0.36731(4) 0.0282(4) Uani 1 1 d .
H32 H 0.654042 0.267954 0.375113 0.034 Uiso 1 1 calc R
C33 C 0.67336(16) 0.21549(15) 0.33523(5) 0.0347(5) Uani 1 1 d .
H33 H 0.644899 0.235570 0.321319 0.042 Uiso 1 1 calc R
C34 C 0.70998(17) 0.16783(16) 0.32342(5) 0.0383(6) Uani 1 1 d .
H34 H 0.706967 0.155503 0.301442 0.046 Uiso 1 1 calc R
C35 C 0.75109(16) 0.13818(15) 0.34382(5) 0.0349(5) Uani 1 1 d .
H35 H 0.777085 0.106269 0.335780 0.042 Uiso 1 1 calc R
C36 C 0.75425(14) 0.15521(14) 0.37612(5) 0.0292(5) Uani 1 1 d .
H36 H 0.781510 0.133772 0.390021 0.035 Uiso 1 1 calc R
F1 F 0.99530(11) 0.68065(10) 0.51043(4) 0.0627(5) Uani 1 1 d .
F2 F 1.10286(11) 0.66867(11) 0.49512(5) 0.0693(5) Uani 1 1 d .
F3 F 1.07181(12) 0.65917(10) 0.54431(4) 0.0657(5) Uani 1 1 d .
N1 N 0.75429(11) 0.23488(10) 0.47453(3) 0.0219(3) Uani 1 1 d .
N2 N 0.74115(11) 0.11668(10) 0.52109(3) 0.0215(3) Uani 1 1 d .
H2 H 0.707016 0.106322 0.504605 0.026 Uiso 1 1 d R
O1 O 0.74256(9) 0.08096(9) 0.57735(3) 0.0260(3) Uani 1 1 d .
O2 O 0.64561(9) -0.03325(9) 0.53895(3) 0.0249(3) Uani 1 1 d .
S1 S 0.68494(3) 0.05447(3) 0.55066(2) 0.02141(11) Uani 1 1 d .

loop_
_atom_site_aniso_label
_atom_site_aniso_U_11
_atom_site_aniso_U_22
_atom_site_aniso_U_33
_atom_site_aniso_U_23
_atom_site_aniso_U_13
_atom_site_aniso_U_12
C1 0.0259(10) 0.0201(10) 0.0179(8) 0.0004(7) 0.0005(7) 0.0080(8)
C2 0.0264(10) 0.0173(9) 0.0222(9) 0.0010(7) -0.0020(7) 0.0076(8)
C3 0.0281(10) 0.0176(9) 0.0204(9) 0.0015(7) -0.0023(8) 0.0095(8)
C4 0.0323(11) 0.0221(10) 0.0244(9) 0.0011(8) -0.0065(8) 0.0131(9)
C5 0.0251(11) 0.0288(11) 0.0367(11) 0.0026(9) -0.0044(9) 0.0136(9)
C6 0.0303(11) 0.0319(12) 0.0298(10) 0.0046(9) 0.0042(9) 0.0181(10)
C7 0.0287(11) 0.0270(10) 0.0206(9) 0.0016(8) -0.0003(8) 0.0142(9)
C8 0.0239(10) 0.0193(9) 0.0208(9) 0.0013(7) -0.0023(8) 0.0094(8)
C9 0.0210(9) 0.0259(10) 0.0151(8) -0.0018(7) -0.0016(7) 0.0105(8)
C10 0.0217(10) 0.0203(9) 0.0186(9) -0.0023(7) -0.0005(7) 0.0087(8)
C11 0.0235(10) 0.0256(10) 0.0174(8) -0.0004(7) -0.0006(7) 0.0115(8)
C12 0.0256(10) 0.0290(11) 0.0249(10) 0.0012(8) -0.0062(8) 0.0119(9)
C13 0.0315(11) 0.0252(10) 0.0310(11) 0.0046(8) -0.0059(9) 0.0120(9)
C14 0.0272(11) 0.0258(10) 0.0271(10) 0.0038(8) -0.0025(8) 0.0095(9)
C15 0.0369(13) 0.0284(12) 0.0422(13) 0.0043(10) -0.0113(10) 0.0103(10)
C16 0.0210(10) 0.0288(11) 0.0257(10) 0.0031(8) -0.0054(8) 0.0082(9)
C17 0.0223(10) 0.0275(10) 0.0220(9) 0.0042(8) -0.0005(8) 0.0116(9)
C18 0.0281(10) 0.0239(10) 0.0226(9) 0.0018(8) 0.0039(8) 0.0136(9)
C19 0.0324(11) 0.0261(10) 0.0329(11) -0.0006(8) 0.0004(9) 0.0151(9)
C20 0.0312(12) 0.0377(13) 0.0475(14) 0.0013(11) 0.0017(11) 0.0169(11)
C21 0.0474(14) 0.0409(14) 0.0423(13) 0.0016(11) 0.0064(11) 0.0299(12)
C22 0.0521(14) 0.0345(12) 0.0322(11) -0.0046(9) 0.0037(10) 0.0293(12)
C23 0.0379(12) 0.0271(11) 0.0214(9) -0.0018(8) -0.0004(8) 0.0162(10)
C24 0.0571(19) 0.067(2) 0.078(2) -0.0072(16) 0.0048(16) 0.0460(17)
C25 0.0221(10) 0.0279(11) 0.0184(9) -0.0038(8) -0.0016(7) 0.0056(8)
C26 0.0304(12) 0.0441(14) 0.0301(11) 0.0091(10) 0.0003(9) 0.0085(10)
C27 0.0297(13) 0.0592(17) 0.0409(13) 0.0121(12) 0.0115(11) 0.0070(12)
C28 0.0255(12) 0.0655(18) 0.0464(14) -0.0022(13) 0.0032(10) 0.0163(13)
C29 0.0312(12) 0.0464(14) 0.0449(13) -0.0028(11) -0.0003(10) 0.0200(11)
C30 0.0255(11) 0.0333(11) 0.0316(11) -0.0011(9) 0.0032(9) 0.0120(10)
C31 0.0269(10) 0.0232(10) 0.0207(9) -0.0002(8) -0.0017(8) 0.0069(9)
C32 0.0335(12) 0.0238(10) 0.0219(9) 0.0028(8) -0.0008(8) 0.0103(9)
C33 0.0420(13) 0.0360(12) 0.0212(10) 0.0036(9) -0.0034(9) 0.0158(11)
C34 0.0444(14) 0.0414(13) 0.0194(10) -0.0026(9) 0.0008(9) 0.0141(11)
C35 0.0378(12) 0.0375(13) 0.0264(10) -0.0063(9) 0.0025(9) 0.0165(10)
C36 0.0300(11) 0.0288(11) 0.0248(10) -0.0007(8) -0.0012(8) 0.0117(9)
F1 0.0576(10) 0.0272(7) 0.0987(13) -0.0042(8) -0.0344(9) 0.0179(7)
F2 0.0496(10) 0.0379(9) 0.0883(12) 0.0106(8) 0.0089(9) -0.0021(8)
F3 0.0869(13) 0.0303(8) 0.0586(10) -0.0065(7) -0.0426(9) 0.0134(8)
N1 0.0235(8) 0.0242(8) 0.0153(7) 0.0005(6) -0.0023(6) 0.0099(7)
N2 0.0240(8) 0.0207(8) 0.0152(7) -0.0014(6) -0.0026(6) 0.0079(7)
O1 0.0324(8) 0.0277(7) 0.0171(6) -0.0025(5) -0.0024(6) 0.0145(6)
O2 0.0320(8) 0.0231(7) 0.0196(6) -0.0021(5) 0.0011(6) 0.0137(6)
S1 0.0264(2) 0.0202(2) 0.0165(2) -0.00115(17) -0.00018(18) 0.0108(2)

loop_
_atom_type_symbol
_atom_type_description
_atom_type_scat_dispersion_real
_atom_type_scat_dispersion_imag
_atom_type_scat_source
C C 0.0033 0.0016 'International Tables Vol C Tables 4.2.6.8 and 6.1.1.4'
H H 0.0000 0.0000 'International Tables Vol C Tables 4.2.6.8 and 6.1.1.4'
F F 0.0171 0.0103 'International Tables Vol C Tables 4.2.6.8 and 6.1.1.4'
N N 0.0061 0.0033 'International Tables Vol C Tables 4.2.6.8 and 6.1.1.4'
O O 0.0106 0.0060 'International Tables Vol C Tables 4.2.6.8 and 6.1.1.4'
S S 0.1246 0.1234 'International Tables Vol C Tables 4.2.6.8 and 6.1.1.4'

loop_
_geom_angle_atom_site_label_1
_geom_angle_atom_site_label_2
_geom_angle_atom_site_label_3
_geom_angle
C2 C1 C25 130.80(17)
C2 C1 N1 109.36(17)
N1 C1 C25 119.79(16)
C1 C2 C3 106.95(17)
C1 C2 C31 127.34(19)
C3 C2 C31 125.43(18)
C4 C3 C2 134.49(18)
C4 C3 C8 118.43(18)
C8 C3 C2 107.05(17)
C3 C4 H4 120.4
C5 C4 C3 119.25(18)
C5 C4 H4 120.4
C4 C5 H5 119.3
C4 C5 C6 121.3(2)
C6 C5 H5 119.3
C5 C6 H6 119.6
C7 C6 C5 120.88(19)
C7 C6 H6 119.6
C6 C7 H7 121.2
C6 C7 C8 117.67(18)
C8 C7 H7 121.2
C7 C8 C3 122.34(18)
N1 C8 C3 107.80(16)
N1 C8 C7 129.84(17)
C10 C9 C11 124.56(17)
C10 C9 N1 118.26(17)
N1 C9 C11 117.05(16)
C9 C10 H10 118.4
C9 C10 N2 123.28(17)
N2 C10 H10 118.4
C12 C11 C9 119.26(17)
C17 C11 C9 122.11(18)
C17 C11 C12 118.57(19)
C11 C12 H12 119.7
C13 C12 C11 120.64(18)
C13 C12 H12 119.7
C12 C13 H13 120.1
C12 C13 C14 119.84(19)
C14 C13 H13 120.1
C13 C14 C15 119.47(19)
C16 C14 C13 120.10(19)
C16 C14 C15 120.41(19)
F1 C15 C14 113.73(19)
F1 C15 F2 104.9(2)
F1 C15 F3 106.7(2)
F2 C15 C14 112.0(2)
F3 C15 C14 113.09(19)
F3 C15 F2 105.7(2)
C14 C16 H16 119.9
C17 C16 C14 120.13(18)
C17 C16 H16 119.9
C11 C17 H17 119.7
C16 C17 C11 120.65(18)
C16 C17 H17 119.7
C19 C18 C23 121.22(19)
C19 C18 S1 119.62(16)
C23 C18 S1 119.16(16)
C18 C19 H19 120.8
C20 C19 C18 118.4(2)
C20 C19 H19 120.8
C19 C20 H20 119.3
C19 C20 C21 121.4(2)
C21 C20 H20 119.3
C20 C21 C24 120.6(3)
C22 C21 C20 118.7(2)
C22 C21 C24 120.7(2)
C21 C22 H22 119.6
C23 C22 C21 120.7(2)
C23 C22 H22 119.6
C18 C23 H23 120.2
C22 C23 C18 119.5(2)
C22 C23 H23 120.2
C21 C24 H24A 109.5
C21 C24 H24B 109.5
C21 C24 H24C 109.5
H24A C24 H24B 109.5
H24A C24 H24C 109.5
H24B C24 H24C 109.5
C26 C25 C1 120.7(2)
C26 C25 C30 118.8(2)
C30 C25 C1 120.47(18)
C25 C26 H26 119.8
C27 C26 C25 120.3(2)
C27 C26 H26 119.8
C26 C27 H27 119.8
C28 C27 C26 120.4(2)
C28 C27 H27 119.8
C27 C28 H28 119.9
C27 C28 C29 120.1(2)
C29 C28 H28 119.9
C28 C29 H29 119.9
C28 C29 C30 120.2(2)
C30 C29 H29 119.9
C25 C30 H30 120.0
C29 C30 C25 120.1(2)
C29 C30 H30 120.0
C32 C31 C2 120.60(19)
C36 C31 C2 120.86(19)
C36 C31 C32 118.51(18)
C31 C32 H32 119.7
C33 C32 C31 120.7(2)
C33 C32 H32 119.7
C32 C33 H33 119.9
C34 C33 C32 120.3(2)
C34 C33 H33 119.9
C33 C34 H34 120.1
C33 C34 C35 119.71(19)
C35 C34 H34 120.1
C34 C35 H35 120.0
C34 C35 C36 120.0(2)
C36 C35 H35 120.0
C31 C36 C35 120.8(2)
C31 C36 H36 119.6
C35 C36 H36 119.6
C1 N1 C9 125.05(16)
C8 N1 C1 108.81(15)
C8 N1 C9 124.51(15)
C10 N2 H2 110.0
C10 N2 S1 121.82(12)
S1 N2 H2 110.2
N2 S1 C18 107.38(9)
O1 S1 C18 108.14(9)
O1 S1 N2 106.89(8)
O2 S1 C18 107.93(9)
O2 S1 N2 105.40(8)
O2 S1 O1 120.45(8)

loop_
_geom_bond_atom_site_label_1
_geom_bond_atom_site_label_2
_geom_bond_distance
C1 C2 1.370(3)
C1 C25 1.471(3)
C1 N1 1.399(2)
C2 C3 1.443(3)
C2 C31 1.481(3)
C3 C4 1.400(3)
C3 C8 1.415(3)
C4 H4 0.9500
C4 C5 1.378(3)
C5 H5 0.9500
C5 C6 1.403(3)
C6 H6 0.9500
C6 C7 1.380(3)
C7 H7 0.9500
C7 C8 1.394(3)
C8 N1 1.378(3)
C9 C10 1.337(3)
C9 C11 1.468(3)
C9 N1 1.441(2)
C10 H10 0.9500
C10 N2 1.398(2)
C11 C12 1.401(3)
C11 C17 1.398(3)
C12 H12 0.9500
C12 C13 1.382(3)
C13 H13 0.9500
C13 C14 1.388(3)
C14 C15 1.493(3)
C14 C16 1.387(3)
C15 F1 1.320(3)
C15 F2 1.346(3)
C15 F3 1.334(3)
C16 H16 0.9500
C16 C17 1.378(3)
C17 H17 0.9500
C18 C19 1.387(3)
C18 C23 1.392(3)
C18 S1 1.760(2)
C19 H19 0.9500
C19 C20 1.386(3)
C20 H20 0.9500
C20 C21 1.396(3)
C21 C22 1.395(4)
C21 C24 1.506(3)
C22 H22 0.9500
C22 C23 1.375(3)
C23 H23 0.9500
C24 H24A 0.9800
C24 H24B 0.9800
C24 H24C 0.9800
C25 C26 1.389(3)
C25 C30 1.399(3)
C26 H26 0.9500
C26 C27 1.388(4)
C27 H27 0.9500
C27 C28 1.372(4)
C28 H28 0.9500
C28 C29 1.377(4)
C29 H29 0.9500
C29 C30 1.390(3)
C30 H30 0.9500
C31 C32 1.399(3)
C31 C36 1.392(3)
C32 H32 0.9500
C32 C33 1.389(3)
C33 H33 0.9500
C33 C34 1.385(3)
C34 H34 0.9500
C34 C35 1.388(3)
C35 H35 0.9500
C35 C36 1.394(3)
C36 H36 0.9500
N2 H2 0.8791
N2 S1 1.6326(16)
O1 S1 1.4323(14)
O2 S1 1.4320(14)
